data_1576129
loop_
_publ_author_name
'Gao, Feifei'
'Li, Xiang'
'Zhang, Ying'
'Qin, Yan'
'Song, Hai-Peng'
'Wu, Min'
'Zhang, Shuqi'
'Wang, Xu'
'Li, Wei'
'Wu, Xiang'
'Xu, Hui'

_publ_section_title
;
 Pressure-driven interconversion between Ruddlesden-Popper and
 Dion-Jacobson phases in two-dimensional hybrid perovskites <i>via</i>
 supramolecular interactions.
;
_journal_issue 2
_journal_name_full 'Materials horizons'
_journal_page_first 800
_journal_page_last 809
_journal_paper_doi 10.1039/d5mh01588j
_journal_volume 13
_journal_year 2026
_chemical_formula_moiety 'I4 Pb, 2(C8 H11 Br N)'
_chemical_formula_sum 'C16 H22 Br2 I4 N2 Pb'
_chemical_formula_weight 1116.96
_space_group_crystal_system monoclinic
_space_group_IT_number 14
_space_group_name_Hall '-P 2ybc'
_space_group_name_H-M_alt 'P 1 21/c 1'
_atom_sites_solution_hydrogens geom
_audit_block_doi 10.5517/ccdc.csd.cc2pbpxn
_audit_creation_date 2025-06-09
_audit_creation_method
;
Olex2 1.5-alpha
(compiled 2024.02.16 svn.r378c4104 for OlexSys, GUI svn.r6928)
;
_audit_update_record
;
2025-08-26 deposited with the CCDC.	2025-10-20 downloaded from the CCDC.
;
_cell_angle_alpha 90
_cell_angle_beta 97.123(2)
_cell_angle_gamma 90
_cell_formula_units_Z 2
_cell_length_a 16.3050(3)
_cell_length_b 9.1766(2)
_cell_length_c 8.6130(2)
_cell_measurement_reflns_used 12250
_cell_measurement_temperature 100.03(10)
_cell_measurement_theta_max 30.6190
_cell_measurement_theta_min 2.3770
_cell_volume 1278.77(5)
_computing_cell_refinement 'CrysAlisPro 1.171.43.101a (Rigaku OD, 2023)'
_computing_data_collection 'CrysAlisPro 1.171.43.101a (Rigaku OD, 2023)'
_computing_data_reduction 'CrysAlisPro 1.171.43.101a (Rigaku OD, 2023)'
_computing_molecular_graphics 'Olex2 1.5-alpha (Dolomanov et al., 2009)'
_computing_publication_material 'Olex2 1.5-alpha (Dolomanov et al., 2009)'
_computing_structure_refinement 'SHELXL 2019/3 (Sheldrick, 2015)'
_computing_structure_solution 'SHELXT 2018/2 (Sheldrick, 2018)'
_diffrn_ambient_temperature 100.15
_diffrn_detector_area_resol_mean 10.0000
_diffrn_detector_type HyPix
_diffrn_measured_fraction_theta_full 1.000
_diffrn_measured_fraction_theta_max 1.000
_diffrn_measurement_details
;
List of Runs (angles in degrees, time in seconds):

  # Type    Start    End  Width  t~exp~   \w     \q     \k     \f   Frames
#--------------------------------------------------------------------------
  1  \w    -15.00  78.00   0.50    0.50    --    6.22  77.00   0.00  186
  2  \w    -16.00  40.00   0.50    0.50    --    6.22 -99.00-180.00  112
  3  \w    -15.00  35.00   0.50    0.50    --    6.22 -99.00-150.00  100
  4  \w    -13.00  25.00   0.50    0.50    --    6.22 -99.00   0.00   76
  5  \w    -18.00  35.00   0.50    0.50    --    6.22 -99.00 120.00  106
  6  \w     -6.00  73.00   0.50    0.50    --    6.22  38.00 -60.00  158
;
_diffrn_measurement_device 'four-circle diffractometer'
_diffrn_measurement_device_type 'XtaLAB Synergy R, HyPix'
_diffrn_measurement_method '\w scans'
_diffrn_radiation_type MoK\a
_diffrn_radiation_wavelength 0.71073
_diffrn_reflns_av_R_equivalents 0.0276
_diffrn_reflns_av_unetI/netI 0.0176
_diffrn_reflns_Laue_measured_fraction_full 1.000
_diffrn_reflns_Laue_measured_fraction_max 1.000
_diffrn_reflns_limit_h_max 20
_diffrn_reflns_limit_h_min -20
_diffrn_reflns_limit_k_max 11
_diffrn_reflns_limit_k_min -11
_diffrn_reflns_limit_l_max 10
_diffrn_reflns_limit_l_min -10
_diffrn_reflns_number 13869
_diffrn_reflns_point_group_measured_fraction_full 1.000
_diffrn_reflns_point_group_measured_fraction_max 1.000
_diffrn_reflns_theta_full 25.242
_diffrn_reflns_theta_max 26.364
_diffrn_reflns_theta_min 2.518
_exptl_absorpt_coefficient_mu 14.554
_exptl_absorpt_correction_T_max 1.00000
_exptl_absorpt_correction_T_min 0.26313
_exptl_absorpt_correction_type multi-scan
_exptl_absorpt_process_details
;
CrysAlisPro 1.171.43.101a (Rigaku Oxford Diffraction, 2023)
Empirical absorption correction using spherical harmonics,
implemented in SCALE3 ABSPACK scaling algorithm.
;
_exptl_crystal_colour colourless
_exptl_crystal_colour_primary colourless
_exptl_crystal_density_diffrn 2.901
_exptl_crystal_description block
_exptl_crystal_F_000 992
_exptl_crystal_size_max 0.1
_exptl_crystal_size_mid 0.1
_exptl_crystal_size_min 0.1
_refine_diff_density_max 1.401
_refine_diff_density_min -0.583
_refine_diff_density_rms 0.135
_refine_ls_extinction_coef 0.00127(7)
_refine_ls_extinction_expression Fc^*^=kFc[1+0.001xFc^2^\l^3^/sin(2\q)]^-1/4^
_refine_ls_extinction_method 'SHELXL-2019/2 (Sheldrick 2019)'
_refine_ls_goodness_of_fit_ref 1.196
_refine_ls_hydrogen_treatment constr
_refine_ls_matrix_type full
_refine_ls_number_parameters 106
_refine_ls_number_reflns 2620
_refine_ls_number_restraints 0
_refine_ls_restrained_S_all 1.196
_refine_ls_R_factor_all 0.0191
_refine_ls_R_factor_gt 0.0185
_refine_ls_shift/su_max 0.001
_refine_ls_shift/su_mean 0.000
_refine_ls_structure_factor_coef Fsqd
_refine_ls_weighting_details 'w=1/[\s^2^(Fo^2^)+(0.0136P)^2^+3.7818P] where P=(Fo^2^+2Fc^2^)/3'
_refine_ls_weighting_scheme calc
_refine_ls_wR_factor_gt 0.0404
_refine_ls_wR_factor_ref 0.0406
_reflns_Friedel_coverage 0.000
_reflns_number_gt 2588
_reflns_number_total 2620
_reflns_threshold_expression 'I > 2\s(I)'
_cod_data_source_file d5mh01588j2.cif
_cod_data_source_block 4166-2_auto
_cod_depositor_comments 'Adding full bibliography for 1576129.cif.'
_cod_database_code 1576129
_shelx_shelxl_version_number 2019/3
_shelx_space_group_comment
;
The symmetry employed for this shelxl refinement is uniquely defined
by the following loop, which should always be used as a source of
symmetry information in preference to the above space-group names.
They are only intended as comments.
;
_shelx_estimated_absorpt_t_max 0.324
_shelx_estimated_absorpt_t_min 0.324
_olex2_refinement_description
;
1. Fixed Uiso
 At 1.2 times of:
  All C(H) groups, All C(H,H,H) groups
 At 1.5 times of:
  All N(H,H,H) groups
2.a Ternary CH refined with riding coordinates:
 C2(H2)
2.b Aromatic/amide H refined with riding coordinates:
 C4(H4), C5(H5), C7(H7), C8(H8)
2.c Fitted hexagon refined as free rotating group:
 C3(C4,C5,C6,C7,C8)
2.d Idealised Me refined as rotating group:
 N1(H1A,H1B,H1C), C1(H1D,H1E,H1F)
;
_olex2_submission_special_instructions 'No special instructions were received'
_oxdiff_exptl_absorpt_empirical_details
;
Empirical correction (ABSPACK) includes:
- Absorption correction using spherical harmonics
- Frame scaling
;

loop_
_space_group_symop_operation_xyz
'x, y, z'
'-x, y+1/2, -z+1/2'
'-x, -y, -z'
'x, -y-1/2, z-1/2'

loop_
_atom_site_label
_atom_site_type_symbol
_atom_site_fract_x
_atom_site_fract_y
_atom_site_fract_z
_atom_site_U_iso_or_equiv
_atom_site_adp_type
_atom_site_occupancy
_atom_site_site_symmetry_order
_atom_site_calc_flag
_atom_site_refinement_flags_posn
_atom_site_refinement_flags_adp
_atom_site_refinement_flags_occupancy
_atom_site_disorder_assembly
_atom_site_disorder_group
Pb1 Pb 0.000000 0.000000 0.000000 0.00890(7) Uani 1 2 d S . P . .
I1 I 0.00129(2) -0.31028(2) 0.18543(3) 0.01130(7) Uani 1 1 d . . . . .
I2 I 0.19571(2) 0.02551(3) 0.03949(3) 0.01275(7) Uani 1 1 d . . . . .
Br1 Br 0.59405(2) 0.39003(5) 0.28501(5) 0.02085(10) Uani 1 1 d . . . . .
N1 N 0.16704(19) 0.3985(4) 0.1204(4) 0.0135(6) Uani 1 1 d . . . . .
H1A H 0.180956 0.435669 0.218068 0.020 Uiso 1 1 calc R U . . .
H1B H 0.169919 0.299495 0.124438 0.020 Uiso 1 1 calc R U . . .
H1C H 0.114626 0.426127 0.083587 0.020 Uiso 1 1 calc R U . . .
C1 C 0.2068(3) 0.6146(5) -0.0232(5) 0.0213(9) Uani 1 1 d . . . . .
H1D H 0.246119 0.654205 -0.089487 0.026 Uiso 1 1 calc R U . . .
H1E H 0.210877 0.669505 0.075084 0.026 Uiso 1 1 calc R U . . .
H1F H 0.150551 0.622775 -0.077652 0.026 Uiso 1 1 calc R U . . .
C2 C 0.2267(2) 0.4557(4) 0.0118(5) 0.0159(8) Uani 1 1 d . . . . .
H2 H 0.217313 0.399954 -0.088623 0.019 Uiso 1 1 calc R U . . .
C3 C 0.31548(11) 0.4300(3) 0.0849(3) 0.0155(8) Uani 1 1 d G . . . .
C4 C 0.34562(14) 0.4995(3) 0.2237(3) 0.0193(9) Uani 1 1 d G . . . .
H4 H 0.309644 0.556743 0.277618 0.023 Uiso 1 1 calc R U . . .
C5 C 0.42839(15) 0.4854(3) 0.2837(2) 0.0184(9) Uani 1 1 d G . . . .
H5 H 0.448983 0.532884 0.378552 0.022 Uiso 1 1 calc R U . . .
C6 C 0.48102(11) 0.4017(3) 0.2048(3) 0.0150(8) Uani 1 1 d G . . . .
C7 C 0.45089(14) 0.3322(3) 0.0660(3) 0.0211(9) Uani 1 1 d G . . . .
H7 H 0.486861 0.274993 0.012111 0.025 Uiso 1 1 calc R U . . .
C8 C 0.36812(15) 0.3464(3) 0.0060(2) 0.0190(8) Uani 1 1 d G . . . .
H8 H 0.347521 0.298850 -0.088826 0.023 Uiso 1 1 calc R U . . .

loop_
_atom_site_aniso_label
_atom_site_aniso_U_11
_atom_site_aniso_U_22
_atom_site_aniso_U_33
_atom_site_aniso_U_23
_atom_site_aniso_U_13
_atom_site_aniso_U_12
Pb1 0.00764(10) 0.00797(10) 0.01091(10) -0.00049(7) 0.00038(7) -0.00067(7)
I1 0.01183(12) 0.01005(13) 0.01162(12) 0.00337(8) -0.00009(9) -0.00019(8)
I2 0.00803(13) 0.01288(12) 0.01699(13) 0.00004(9) 0.00020(9) 0.00085(9)
Br1 0.00987(19) 0.0281(2) 0.0241(2) 0.00184(17) 0.00037(15) 0.00097(16)
N1 0.0095(15) 0.0132(16) 0.0173(16) 0.0003(13) -0.0008(13) -0.0009(12)
C1 0.017(2) 0.020(2) 0.027(2) 0.0081(17) 0.0041(17) 0.0067(16)
C2 0.016(2) 0.0153(19) 0.0168(19) 0.0002(15) 0.0033(15) 0.0003(16)
C3 0.015(2) 0.0120(18) 0.0195(19) 0.0034(15) 0.0017(16) -0.0034(15)
C4 0.018(2) 0.017(2) 0.024(2) 0.0006(16) 0.0082(18) 0.0017(16)
C5 0.018(2) 0.018(2) 0.018(2) -0.0002(16) 0.0010(17) -0.0035(16)
C6 0.0072(18) 0.0164(19) 0.022(2) 0.0058(16) 0.0026(15) -0.0011(15)
C7 0.021(2) 0.020(2) 0.023(2) -0.0020(17) 0.0023(17) 0.0023(17)
C8 0.020(2) 0.017(2) 0.020(2) -0.0020(16) 0.0024(16) 0.0016(16)

loop_
_atom_type_symbol
_atom_type_description
_atom_type_scat_dispersion_real
_atom_type_scat_dispersion_imag
_atom_type_scat_source
C C 0.0033 0.0016 'International Tables Vol C Tables 4.2.6.8 and 6.1.1.4'
H H 0.0000 0.0000 'International Tables Vol C Tables 4.2.6.8 and 6.1.1.4'
Br Br -0.2901 2.4595 'International Tables Vol C Tables 4.2.6.8 and 6.1.1.4'
I I -0.4742 1.8119 'International Tables Vol C Tables 4.2.6.8 and 6.1.1.4'
N N 0.0061 0.0033 'International Tables Vol C Tables 4.2.6.8 and 6.1.1.4'
Pb Pb -3.3944 10.1111 'International Tables Vol C Tables 4.2.6.8 and 6.1.1.4'

loop_
_geom_angle_atom_site_label_1
_geom_angle_atom_site_label_2
_geom_angle_atom_site_label_3
_geom_angle
_geom_angle_site_symmetry_1
_geom_angle_site_symmetry_3
_geom_angle_publ_flag
I1 Pb1 I1 180.000(11) 4 2 ?
I1 Pb1 I1 93.452(2) 2 . ?
I1 Pb1 I1 86.548(2) 4 . ?
I1 Pb1 I1 180.0 . 3 ?
I1 Pb1 I1 93.452(3) 4 3 ?
I1 Pb1 I1 86.548(3) 2 3 ?
I2 Pb1 I1 91.069(6) 3 2 ?
I2 Pb1 I1 86.188(6) . 3 ?
I2 Pb1 I1 93.812(6) . . ?
I2 Pb1 I1 93.813(6) 3 3 ?
I2 Pb1 I1 88.931(6) 3 4 ?
I2 Pb1 I1 88.932(6) . 2 ?
I2 Pb1 I1 86.187(6) 3 . ?
I2 Pb1 I1 91.068(6) . 4 ?
I2 Pb1 I2 180.0 3 . ?
Pb1 I1 Pb1 151.938(8) 2_545 . ?
H1A N1 H1B 109.5 . . ?
H1A N1 H1C 109.5 . . ?
H1B N1 H1C 109.5 . . ?
C2 N1 H1A 109.5 . . ?
C2 N1 H1B 109.5 . . ?
C2 N1 H1C 109.5 . . ?
H1D C1 H1E 109.5 . . ?
H1D C1 H1F 109.5 . . ?
H1E C1 H1F 109.5 . . ?
C2 C1 H1D 109.5 . . ?
C2 C1 H1E 109.5 . . ?
C2 C1 H1F 109.5 . . ?
N1 C2 H2 108.3 . . ?
C1 C2 N1 108.4(3) . . ?
C1 C2 H2 108.3 . . ?
C1 C2 C3 113.5(3) . . ?
C3 C2 N1 109.8(3) . . ?
C3 C2 H2 108.3 . . ?
C4 C3 C2 120.1(2) . . ?
C4 C3 C8 120.0 . . ?
C8 C3 C2 119.7(2) . . ?
C3 C4 H4 120.0 . . ?
C5 C4 C3 120.0 . . ?
C5 C4 H4 120.0 . . ?
C4 C5 H5 120.0 . . ?
C4 C5 C6 120.0 . . ?
C6 C5 H5 120.0 . . ?
C5 C6 Br1 119.08(14) . . ?
C7 C6 Br1 120.88(14) . . ?
C7 C6 C5 120.0 . . ?
C6 C7 H7 120.0 . . ?
C6 C7 C8 120.0 . . ?
C8 C7 H7 120.0 . . ?
C3 C8 H8 120.0 . . ?
C7 C8 C3 120.0 . . ?
C7 C8 H8 120.0 . . ?

loop_
_geom_bond_atom_site_label_1
_geom_bond_atom_site_label_2
_geom_bond_distance
_geom_bond_site_symmetry_2
_geom_bond_publ_flag
Pb1 I1 3.2227(2) 4 ?
Pb1 I1 3.2635(2) 3 ?
Pb1 I1 3.2635(2) . ?
Pb1 I1 3.2227(2) 2 ?
Pb1 I2 3.1755(2) 3 ?
Pb1 I2 3.1755(2) . ?
Br1 C6 1.8892(18) . ?
N1 H1A 0.9100 . ?
N1 H1B 0.9100 . ?
N1 H1C 0.9100 . ?
N1 C2 1.524(5) . ?
C1 H1D 0.9800 . ?
C1 H1E 0.9800 . ?
C1 H1F 0.9800 . ?
C1 C2 1.516(6) . ?
C2 H2 1.0000 . ?
C2 C3 1.524(4) . ?
C3 C4 1.3900 . ?
C3 C8 1.3900 . ?
C4 H4 0.9500 . ?
C4 C5 1.3900 . ?
C5 H5 0.9500 . ?
C5 C6 1.3900 . ?
C6 C7 1.3900 . ?
C7 H7 0.9500 . ?
C7 C8 1.3900 . ?
C8 H8 0.9500 . ?

loop_
_geom_torsion_atom_site_label_1
_geom_torsion_atom_site_label_2
_geom_torsion_atom_site_label_3
_geom_torsion_atom_site_label_4
_geom_torsion
_geom_torsion_site_symmetry_1
_geom_torsion_site_symmetry_2
_geom_torsion_site_symmetry_3
_geom_torsion_site_symmetry_4
_geom_torsion_publ_flag
Br1 C6 C7 C8 -177.7(2) . . . . ?
N1 C2 C3 C4 -64.1(3) . . . . ?
N1 C2 C3 C8 121.0(3) . . . . ?
C1 C2 C3 C4 57.5(4) . . . . ?
C1 C2 C3 C8 -117.4(3) . . . . ?
C2 C3 C4 C5 -174.8(3) . . . . ?
C2 C3 C8 C7 174.9(3) . . . . ?
C3 C4 C5 C6 0.0 . . . . ?
C4 C3 C8 C7 0.0 . . . . ?
C4 C5 C6 Br1 177.75(19) . . . . ?
C4 C5 C6 C7 0.0 . . . . ?
C5 C6 C7 C8 0.0 . . . . ?
C6 C7 C8 C3 0.0 . . . . ?
C8 C3 C4 C5 0.0 . . . . ?
